data_4107413
loop_
_publ_author_name
'Trevor W. Hayton'
'Guang Wu'

_publ_contact_author 'Trevor W. Hayton'
_publ_contact_author_email hayton@chem.ucsb.edu
_publ_section_title
;
 Synthesis, Characterization, and Reactivity of a Uranyl \b-Diketiminate
 Complex
;
_journal_name_full 'Journal of the American Chemical Society'
_journal_page_first 2005
_journal_page_last 2014
_journal_paper_doi 10.1021/ja077538q
_journal_volume 130
_journal_year 2008
_chemical_formula_sum 'C37 H61 Cl2 Li N2 O4 U'
_chemical_formula_weight 913.75
_chemical_name_systematic
;
 ?
;
_space_group_IT_number 14
_symmetry_cell_setting monoclinic
_symmetry_space_group_name_Hall '-P 2yn'
_symmetry_space_group_name_H-M 'P 1 21/n 1'
_atom_sites_solution_hydrogens geom
_atom_sites_solution_primary direct
_atom_sites_solution_secondary difmap
_audit_creation_method SHELXL-97
_cell_angle_alpha 90.00
_cell_angle_beta 112.366(4)
_cell_angle_gamma 90.00
_cell_formula_units_Z 4
_cell_length_a 17.775(4)
_cell_length_b 12.932(3)
_cell_length_c 19.438(5)
_cell_measurement_temperature 150(2)
_cell_volume 4132.0(17)
_computing_structure_refinement 'SHELXL-97 (Sheldrick, 1997)'
_computing_structure_solution 'SHELXL-97 (Sheldrick, 1997)'
_diffrn_ambient_temperature 150(2)
_diffrn_measured_fraction_theta_full 0.913
_diffrn_measured_fraction_theta_max 0.913
_diffrn_measurement_device_type 'CCD area detector'
_diffrn_measurement_method 'omega scan'
_diffrn_radiation_monochromator graphite
_diffrn_radiation_source 'fine-focus sealed tube'
_diffrn_radiation_type MoK\a
_diffrn_radiation_wavelength 0.71073
_diffrn_reflns_av_R_equivalents 0.0766
_diffrn_reflns_av_sigmaI/netI 0.1247
_diffrn_reflns_limit_h_max 22
_diffrn_reflns_limit_h_min -23
_diffrn_reflns_limit_k_max 16
_diffrn_reflns_limit_k_min -16
_diffrn_reflns_limit_l_max 23
_diffrn_reflns_limit_l_min -24
_diffrn_reflns_number 32855
_diffrn_reflns_theta_full 27.48
_diffrn_reflns_theta_max 27.48
_diffrn_reflns_theta_min 1.32
_exptl_absorpt_coefficient_mu 4.094
_exptl_absorpt_correction_T_max 0.423
_exptl_absorpt_correction_T_min 0.366
_exptl_absorpt_correction_type empirical
_exptl_absorpt_process_details psi-scan
_exptl_crystal_colour green
_exptl_crystal_density_diffrn 1.469
_exptl_crystal_description block
_exptl_crystal_F_000 1832
_exptl_crystal_size_max 0.13
_exptl_crystal_size_mid 0.13
_exptl_crystal_size_min 0.09
_refine_diff_density_max 3.351
_refine_diff_density_min -0.661
_refine_diff_density_rms 0.196
_refine_ls_extinction_method none
_refine_ls_goodness_of_fit_ref 0.916
_refine_ls_hydrogen_treatment constr
_refine_ls_matrix_type full
_refine_ls_number_parameters 394
_refine_ls_number_reflns 8654
_refine_ls_number_restraints 12
_refine_ls_restrained_S_all 0.924
_refine_ls_R_factor_all 0.1135
_refine_ls_R_factor_gt 0.0540
_refine_ls_shift/su_max 0.001
_refine_ls_shift/su_mean 0.000
_refine_ls_structure_factor_coef Fsqd
_refine_ls_weighting_details 'calc w=1/[\s^2^(Fo^2^)+(0.0704P)^2^+0.0000P] where P=(Fo^2^+2Fc^2^)/3'
_refine_ls_weighting_scheme calc
_refine_ls_wR_factor_gt 0.1249
_refine_ls_wR_factor_ref 0.1475
_reflns_number_gt 4566
_reflns_number_total 8654
_reflns_threshold_expression >2sigma(I)
_cod_data_source_file ja077538q-file002_2.cif
_cod_data_source_block th_1_33
_cod_database_code 4107413

loop_
_symmetry_equiv_pos_as_xyz
'x, y, z'
'-x+1/2, y+1/2, -z+1/2'
'-x, -y, -z'
'x-1/2, -y-1/2, z-1/2'

loop_
_atom_site_label
_atom_site_type_symbol
_atom_site_fract_x
_atom_site_fract_y
_atom_site_fract_z
_atom_site_U_iso_or_equiv
_atom_site_adp_type
_atom_site_occupancy
_atom_site_symmetry_multiplicity
_atom_site_calc_flag
_atom_site_refinement_flags
C37 C 0.7291(15) 0.7530(13) 0.3141(13) 0.193(10) Uiso 1 1 d DU
C34 C 0.7746(18) 0.469(2) 0.2324(14) 0.248(13) Uiso 1 1 d DU
U1 U 0.45029(2) 0.64253(3) 0.240832(18) 0.03667(13) Uani 1 1 d .
Cl1 Cl 0.54938(15) 0.5450(2) 0.18339(13) 0.0577(7) Uani 1 1 d .
O1 O 0.5052(4) 0.7562(5) 0.2472(3) 0.0432(16) Uani 1 1 d .
C23 C 0.4399(5) 0.8450(7) 0.3762(5) 0.038(2) Uani 1 1 d .
C16 C 0.4341(7) 0.8645(7) 0.0885(6) 0.052(3) Uani 1 1 d .
H16 H 0.4160 0.8626 0.1302 0.063 Uiso 1 1 calc R
C22 C 0.4835(6) 0.8562(7) 0.4522(5) 0.046(2) Uani 1 1 d .
H22 H 0.5141 0.9158 0.4694 0.056 Uiso 1 1 calc R
Cl2 Cl 0.57018(15) 0.5796(2) 0.37133(13) 0.0573(7) Uani 1 1 d .
N2 N 0.3518(4) 0.7353(5) 0.2749(4) 0.0331(17) Uani 1 1 d .
C9 C 0.4441(6) 0.6419(9) -0.0319(5) 0.056(3) Uani 1 1 d .
H9 H 0.4680 0.6283 -0.0660 0.067 Uiso 1 1 calc R
O2 O 0.3961(4) 0.5276(5) 0.2357(3) 0.0455(16) Uani 1 1 d .
C4 C 0.2656(5) 0.7275(7) 0.1100(5) 0.034(2) Uani 1 1 d .
C3 C 0.2334(5) 0.7463(7) 0.1635(5) 0.038(2) Uani 1 1 d .
H3 H 0.1772 0.7539 0.1456 0.046 Uiso 1 1 calc R
C7 C 0.4217(6) 0.7574(7) 0.0542(5) 0.041(2) Uani 1 1 d .
C18 C 0.3930(5) 0.7516(7) 0.3534(5) 0.036(2) Uani 1 1 d .
C8 C 0.4566(6) 0.7336(8) 0.0021(5) 0.047(3) Uani 1 1 d .
H8 H 0.4888 0.7825 -0.0088 0.057 Uiso 1 1 calc R
C20 C 0.4385(6) 0.6935(8) 0.4795(5) 0.049(3) Uani 1 1 d .
H20 H 0.4392 0.6433 0.5140 0.058 Uiso 1 1 calc R
C2 C 0.2736(6) 0.7555(7) 0.2402(5) 0.036(2) Uani 1 1 d .
C19 C 0.3918(6) 0.6759(7) 0.4049(5) 0.041(2) Uani 1 1 d .
C13 C 0.3105(6) 0.4998(7) 0.0494(5) 0.046(2) Uani 1 1 d .
H13 H 0.2939 0.5241 0.0893 0.056 Uiso 1 1 calc R
N1 N 0.3430(4) 0.7005(5) 0.1266(4) 0.0349(17) Uani 1 1 d .
C10 C 0.3964(6) 0.5667(8) -0.0179(5) 0.047(3) Uani 1 1 d .
H10 H 0.3879 0.5042 -0.0434 0.056 Uiso 1 1 calc R
C6 C 0.3754(5) 0.6818(7) 0.0696(5) 0.037(2) Uani 1 1 d .
C11 C 0.3611(5) 0.5833(7) 0.0340(5) 0.039(2) Uani 1 1 d .
C1 C 0.2240(5) 0.7933(8) 0.2813(5) 0.047(2) Uani 1 1 d .
H1A H 0.1987 0.7357 0.2950 0.070 Uiso 1 1 calc R
H1B H 0.1829 0.8395 0.2501 0.070 Uiso 1 1 calc R
H1C H 0.2584 0.8292 0.3252 0.070 Uiso 1 1 calc R
C25 C 0.3422(6) 0.5776(8) 0.3837(5) 0.048(3) Uani 1 1 d .
H25 H 0.3159 0.5762 0.3293 0.057 Uiso 1 1 calc R
C12 C 0.3589(6) 0.3977(8) 0.0756(5) 0.052(3) Uani 1 1 d .
H12A H 0.3752 0.3720 0.0371 0.078 Uiso 1 1 calc R
H12B H 0.3252 0.3474 0.0864 0.078 Uiso 1 1 calc R
H12C H 0.4063 0.4106 0.1197 0.078 Uiso 1 1 calc R
C5 C 0.2106(6) 0.7436(8) 0.0299(5) 0.049(3) Uani 1 1 d .
H5A H 0.1974 0.8157 0.0213 0.074 Uiso 1 1 calc R
H5B H 0.1615 0.7045 0.0190 0.074 Uiso 1 1 calc R
H5C H 0.2377 0.7209 -0.0018 0.074 Uiso 1 1 calc R
C29 C 0.3764(6) 1.0143(8) 0.3238(6) 0.064(3) Uani 1 1 d .
H29A H 0.3976 1.0479 0.3714 0.096 Uiso 1 1 calc R
H29B H 0.3249 0.9832 0.3166 0.096 Uiso 1 1 calc R
H29C H 0.3692 1.0644 0.2853 0.096 Uiso 1 1 calc R
C28 C 0.4363(6) 0.9302(7) 0.3206(5) 0.048(2) Uani 1 1 d .
H28 H 0.4154 0.9001 0.2705 0.058 Uiso 1 1 calc R
C21 C 0.4830(6) 0.7801(9) 0.5042(6) 0.058(3) Uani 1 1 d .
H21 H 0.5128 0.7896 0.5547 0.069 Uiso 1 1 calc R
C27 C 0.5182(7) 0.9760(8) 0.3347(6) 0.067(3) Uani 1 1 d .
H27A H 0.5335 1.0207 0.3772 0.101 Uiso 1 1 calc R
H27B H 0.5160 1.0151 0.2919 0.101 Uiso 1 1 calc R
H27C H 0.5575 0.9216 0.3438 0.101 Uiso 1 1 calc R
C14 C 0.2325(6) 0.4763(8) -0.0197(6) 0.067(3) Uani 1 1 d .
H14A H 0.2033 0.5394 -0.0380 0.101 Uiso 1 1 calc R
H14B H 0.1986 0.4293 -0.0062 0.101 Uiso 1 1 calc R
H14C H 0.2472 0.4456 -0.0578 0.101 Uiso 1 1 calc R
C15 C 0.3829(7) 0.9475(8) 0.0327(6) 0.067(3) Uani 1 1 d .
H15A H 0.4022 0.9548 -0.0068 0.100 Uiso 1 1 calc R
H15B H 0.3878 1.0124 0.0580 0.100 Uiso 1 1 calc R
H15C H 0.3268 0.9266 0.0126 0.100 Uiso 1 1 calc R
C24 C 0.3939(7) 0.4815(8) 0.4076(6) 0.065(3) Uani 1 1 d .
H24A H 0.4362 0.4834 0.3882 0.097 Uiso 1 1 calc R
H24B H 0.3606 0.4215 0.3888 0.097 Uiso 1 1 calc R
H24C H 0.4179 0.4784 0.4609 0.097 Uiso 1 1 calc R
C17 C 0.5235(7) 0.8980(10) 0.1192(7) 0.079(4) Uani 1 1 d .
H17A H 0.5549 0.8512 0.1577 0.119 Uiso 1 1 calc R
H17B H 0.5280 0.9666 0.1392 0.119 Uiso 1 1 calc R
H17C H 0.5437 0.8973 0.0799 0.119 Uiso 1 1 calc R
C26 C 0.2757(7) 0.5748(10) 0.4144(7) 0.078(4) Uani 1 1 d .
H26A H 0.2996 0.5762 0.4678 0.116 Uiso 1 1 calc R
H26B H 0.2443 0.5127 0.3982 0.116 Uiso 1 1 calc R
H26C H 0.2408 0.6338 0.3967 0.116 Uiso 1 1 calc R
O3 O 0.7396(5) 0.5641(9) 0.3192(5) 0.113(4) Uani 1 1 d D
O4 O 0.6269(6) 0.3453(7) 0.3161(5) 0.109(3) Uani 1 1 d D
C33 C 0.7621(8) 0.3275(11) 0.4118(7) 0.099(5) Uiso 1 1 d DU
C32 C 0.6754(8) 0.2854(11) 0.3789(7) 0.099(5) Uiso 1 1 d DU
C31 C 0.5340(9) 0.3016(13) 0.2899(9) 0.115(5) Uiso 1 1 d DU
C36 C 0.7619(13) 0.6581(14) 0.3568(11) 0.149(8) Uiso 1 1 d DU
Li1 Li 0.6383(11) 0.4937(16) 0.3052(10) 0.068(6) Uani 1 1 d .
C30 C 0.5285(13) 0.2368(17) 0.2245(11) 0.197(10) Uiso 1 1 d DU
C35 C 0.7803(13) 0.5743(17) 0.2628(11) 0.171(8) Uiso 1 1 d DU

loop_
_atom_site_aniso_label
_atom_site_aniso_U_11
_atom_site_aniso_U_22
_atom_site_aniso_U_33
_atom_site_aniso_U_23
_atom_site_aniso_U_13
_atom_site_aniso_U_12
U1 0.0346(2) 0.0372(2) 0.03697(19) -0.00340(18) 0.01217(14) 0.00321(19)
Cl1 0.0458(15) 0.077(2) 0.0471(14) -0.0154(13) 0.0139(12) 0.0182(14)
O1 0.034(4) 0.057(4) 0.039(3) -0.004(3) 0.016(3) 0.005(3)
C23 0.037(5) 0.039(6) 0.038(5) -0.006(4) 0.015(4) 0.006(4)
C16 0.073(7) 0.040(6) 0.062(6) -0.005(5) 0.044(6) -0.011(6)
C22 0.049(6) 0.038(5) 0.050(6) -0.020(5) 0.016(5) 0.000(5)
Cl2 0.0554(16) 0.0698(18) 0.0378(13) -0.0020(13) 0.0079(11) 0.0129(14)
N2 0.034(4) 0.032(4) 0.035(4) 0.001(3) 0.015(3) 0.005(3)
C9 0.057(7) 0.083(8) 0.040(6) 0.019(6) 0.033(5) 0.021(7)
O2 0.061(4) 0.040(4) 0.038(3) -0.006(3) 0.021(3) -0.002(3)
C4 0.031(5) 0.033(5) 0.036(5) -0.001(4) 0.012(4) 0.003(4)
C3 0.027(5) 0.041(6) 0.048(6) 0.003(4) 0.016(4) -0.001(4)
C7 0.041(6) 0.048(6) 0.041(5) 0.012(5) 0.022(5) 0.004(5)
C18 0.034(5) 0.037(5) 0.037(5) -0.007(4) 0.015(4) 0.001(4)
C8 0.062(7) 0.046(6) 0.041(6) 0.005(5) 0.028(5) 0.009(5)
C20 0.060(7) 0.047(6) 0.044(6) -0.003(5) 0.025(5) 0.002(6)
C2 0.048(6) 0.033(5) 0.042(5) -0.003(4) 0.032(5) 0.001(4)
C19 0.048(6) 0.046(6) 0.038(5) -0.011(4) 0.025(5) -0.003(5)
C13 0.053(6) 0.051(6) 0.040(5) -0.010(5) 0.024(5) -0.007(5)
N1 0.042(5) 0.029(4) 0.034(4) -0.005(3) 0.016(3) -0.003(4)
C10 0.052(6) 0.060(7) 0.028(5) -0.004(5) 0.015(5) 0.011(5)
C6 0.030(5) 0.052(6) 0.026(5) 0.000(4) 0.007(4) 0.003(4)
C11 0.033(5) 0.048(6) 0.030(5) 0.004(4) 0.005(4) 0.004(5)
C1 0.037(6) 0.056(7) 0.047(6) -0.008(5) 0.015(5) 0.004(5)
C25 0.061(7) 0.052(7) 0.037(5) 0.006(5) 0.025(5) -0.006(6)
C12 0.060(7) 0.051(6) 0.043(6) -0.004(5) 0.017(5) -0.001(5)
C5 0.047(6) 0.060(7) 0.043(6) 0.009(5) 0.018(5) 0.010(5)
C29 0.061(8) 0.048(7) 0.075(8) 0.004(6) 0.017(6) -0.001(6)
C28 0.052(6) 0.035(6) 0.052(6) -0.005(5) 0.015(5) -0.001(5)
C21 0.057(7) 0.071(8) 0.048(6) -0.013(6) 0.024(5) 0.005(6)
C27 0.074(8) 0.053(7) 0.074(8) -0.010(6) 0.028(6) -0.022(6)
C14 0.055(7) 0.058(7) 0.076(8) -0.017(6) 0.010(6) -0.014(6)
C15 0.105(10) 0.043(7) 0.072(8) 0.010(6) 0.056(7) 0.005(6)
C24 0.096(9) 0.044(7) 0.055(7) 0.005(5) 0.030(6) -0.015(6)
C17 0.084(9) 0.084(9) 0.089(9) -0.024(7) 0.054(8) -0.043(8)
C26 0.074(9) 0.085(9) 0.083(8) 0.006(7) 0.040(7) -0.029(8)
O3 0.064(6) 0.194(12) 0.075(6) 0.016(7) 0.020(5) 0.024(7)
O4 0.134(9) 0.079(7) 0.095(7) 0.018(5) 0.022(6) 0.050(6)
Li1 0.046(11) 0.075(14) 0.065(12) -0.003(10) 0.001(9) 0.028(10)

loop_
_atom_type_symbol
_atom_type_description
_atom_type_scat_dispersion_real
_atom_type_scat_dispersion_imag
_atom_type_scat_source
C C 0.0033 0.0016 'International Tables Vol C Tables 4.2.6.8 and 6.1.1.4'
H H 0.0000 0.0000 'International Tables Vol C Tables 4.2.6.8 and 6.1.1.4'
O O 0.0106 0.0060 'International Tables Vol C Tables 4.2.6.8 and 6.1.1.4'
N N 0.0061 0.0033 'International Tables Vol C Tables 4.2.6.8 and 6.1.1.4'
U U -9.6767 9.6646 'International Tables Vol C Tables 4.2.6.8 and 6.1.1.4'
Cl Cl 0.1484 0.1585 'International Tables Vol C Tables 4.2.6.8 and 6.1.1.4'
Li Li -0.0003 0.0001 'International Tables Vol C Tables 4.2.6.8 and 6.1.1.4'

loop_
_geom_angle_atom_site_label_1
_geom_angle_atom_site_label_2
_geom_angle_atom_site_label_3
_geom_angle
O1 U1 O2 179.1(3)
O1 U1 N2 90.4(3)
O2 U1 N2 89.8(3)
O1 U1 N1 91.6(2)
O2 U1 N1 89.2(3)
N2 U1 N1 72.4(2)
O1 U1 Cl1 89.3(2)
O2 U1 Cl1 90.6(2)
N2 U1 Cl1 172.41(16)
N1 U1 Cl1 100.00(17)
O1 U1 Cl2 88.1(2)
O2 U1 Cl2 91.0(2)
N2 U1 Cl2 106.45(17)
N1 U1 Cl2 178.85(17)
Cl1 U1 Cl2 81.13(8)
O1 U1 Li1 90.3(4)
O2 U1 Li1 89.1(4)
N2 U1 Li1 146.7(3)
N1 U1 Li1 140.9(3)
Cl1 U1 Li1 40.9(3)
Cl2 U1 Li1 40.3(3)
Li1 Cl1 U1 90.6(5)
C22 C23 C18 116.0(8)
C22 C23 C28 122.2(9)
C18 C23 C28 121.6(8)
C7 C16 C17 112.7(9)
C7 C16 C15 112.1(9)
C17 C16 C15 108.8(9)
C23 C22 C21 122.3(9)
Li1 Cl2 U1 90.9(4)
C2 N2 C18 121.8(7)
C2 N2 U1 133.7(5)
C18 N2 U1 103.6(5)
C8 C9 C10 121.8(9)
N1 C4 C3 123.1(8)
N1 C4 C5 119.4(8)
C3 C4 C5 117.4(8)
C4 C3 C2 129.0(8)
C6 C7 C8 117.6(9)
C6 C7 C16 123.3(9)
C8 C7 C16 119.1(9)
C19 C18 N2 120.9(8)
C19 C18 C23 121.9(8)
N2 C18 C23 117.0(8)
C9 C8 C7 121.0(10)
C21 C20 C19 123.0(10)
N2 C2 C3 122.8(8)
N2 C2 C1 121.2(8)
C3 C2 C1 116.0(8)
C20 C19 C18 117.7(9)
C20 C19 C25 118.6(9)
C18 C19 C25 123.8(8)
C11 C13 C14 111.9(8)
C11 C13 C12 112.1(8)
C14 C13 C12 108.6(8)
C4 N1 C6 122.1(7)
C4 N1 U1 132.9(5)
C6 N1 U1 104.1(5)
C9 C10 C11 120.9(9)
C7 C6 C11 122.6(8)
C7 C6 N1 119.3(8)
C11 C6 N1 118.1(8)
C10 C11 C6 116.3(9)
C10 C11 C13 120.1(9)
C6 C11 C13 123.6(8)
C24 C25 C19 112.6(8)
C24 C25 C26 109.5(9)
C19 C25 C26 112.0(9)
C27 C28 C23 112.3(8)
C27 C28 C29 110.6(8)
C23 C28 C29 108.9(8)
C20 C21 C22 119.0(10)
C36 O3 C35 100.5(14)
C36 O3 Li1 123.0(12)
C35 O3 Li1 127.2(11)
C32 O4 C31 106.8(10)
C32 O4 Li1 125.0(9)
C31 O4 Li1 116.2(9)
O4 C32 C33 110.5(11)
C30 C31 O4 101.1(11)
O3 C36 C37 117.3(16)
O3 Li1 O4 125.1(10)
O3 Li1 Cl2 110.2(9)
O4 Li1 Cl2 107.9(10)
O3 Li1 Cl1 103.8(10)
O4 Li1 Cl1 108.9(8)
Cl2 Li1 Cl1 97.3(6)
O3 Li1 U1 118.8(8)
O4 Li1 U1 115.9(8)
Cl2 Li1 U1 48.9(3)
Cl1 Li1 U1 48.5(3)
C34 C35 O3 103.1(14)

loop_
_geom_bond_atom_site_label_1
_geom_bond_atom_site_label_2
_geom_bond_distance
C37 C36 1.471(16)
C34 C35 1.476(17)
U1 O1 1.743(6)
U1 O2 1.753(6)
U1 N2 2.414(7)
U1 N1 2.431(7)
U1 Cl1 2.727(2)
U1 Cl2 2.743(2)
U1 Li1 3.641(17)
Cl1 Li1 2.386(17)
C23 C22 1.390(12)
C23 C18 1.438(12)
C23 C28 1.528(13)
C16 C7 1.516(13)
C16 C17 1.533(14)
C16 C15 1.551(14)
C22 C21 1.412(14)
Cl2 Li1 2.354(19)
N2 C2 1.319(10)
N2 C18 1.434(10)
C9 C8 1.334(13)
C9 C10 1.384(14)
C4 N1 1.333(10)
C4 C3 1.386(12)
C4 C5 1.505(12)
C3 C2 1.392(12)
C7 C6 1.383(12)
C7 C8 1.407(12)
C18 C19 1.408(12)
C20 C21 1.350(13)
C20 C19 1.387(12)
C2 C1 1.479(12)
C19 C25 1.512(13)
C13 C11 1.507(13)
C13 C14 1.551(13)
C13 C12 1.553(13)
N1 C6 1.452(10)
C10 C11 1.394(12)
C6 C11 1.425(13)
C25 C24 1.510(14)
C25 C26 1.515(13)
C29 C28 1.540(13)
C28 C27 1.497(13)
O3 C36 1.396(15)
O3 C35 1.532(15)
O3 Li1 1.94(2)
O4 C32 1.426(12)
O4 C31 1.631(14)
O4 Li1 1.95(2)
C33 C32 1.527(13)
C31 C30 1.494(15)
